data_7010183
loop_
_publ_author_name
'\'Olafsson, Sigurj\'on Norberg'
'Flensburg, Claus'
'Andersen, Peter'

_publ_section_title
;
 Lead(IV) complexes with phosphinoyldithioformates, R2P(O)CS2&#x2212;
 (R&#x2005;=&#x2005;Ph or PhCH2). Syntheses and characterization.
 Crystal structures of [PPh4][S2CP(O)Ph2]&#x00B7;0.5H2O,
 [PbPh2{S2CP(O)Ph2}2] and [PbPh2Cl{S2CP(O)Ph2}]
;
_journal_issue 23
_journal_name_full 'Journal of the Chemical Society, Dalton Transactions'
_journal_page_first 4360
_journal_paper_doi 10.1039/b006672i
_journal_year 2000
_chemical_formula_sum 'C38 H30 O2 P2 Pb S4'
_chemical_formula_weight 915.99
_chemical_name_systematic
; 
 ? 
;
_space_group_IT_number 14
_symmetry_cell_setting monoclinic
_symmetry_space_group_name_Hall '-P 2yn'
_symmetry_space_group_name_H-M 'P 1 21/n 1'
_atom_sites_solution_hydrogens geom
_atom_sites_solution_primary direct
_atom_sites_solution_secondary difmap
_audit_creation_method SHELXL-97
_cell_angle_alpha 90.00
_cell_angle_beta 90.03(2)
_cell_angle_gamma 90.00
_cell_formula_units_Z 4
_cell_length_a 14.403(3)
_cell_length_b 17.634(5)
_cell_length_c 14.420(4)
_cell_measurement_reflns_used 25
_cell_measurement_temperature 122(1)
_cell_measurement_theta_max 21.73
_cell_measurement_theta_min 19.25
_cell_volume 3662.4(16)
_computing_cell_refinement 'NONIUS CAD4'
_computing_data_collection 'NONIUS CAD4'
_computing_data_reduction 'DREADD (Blessing, 1989)'
_computing_molecular_graphics 'ORTEP-II (Johnson, 1976)'
_computing_publication_material 'SHELXL-97 (Sheldrick, 1997)'
_computing_structure_refinement 'SHELXL-97 (Sheldrick, 1997)'
_computing_structure_solution 'SHELXS-97 (Sheldrick, 1990)'
_diffrn_ambient_temperature 122(1)
_diffrn_measured_fraction_theta_full 1.000
_diffrn_measured_fraction_theta_max 1.000
_diffrn_measurement_device_type 'Enraf-Nonius CAD4'
_diffrn_measurement_method omega-2theta
_diffrn_radiation_monochromator graphite
_diffrn_radiation_source 'fine-focus sealed tube'
_diffrn_radiation_type MoK\a
_diffrn_radiation_wavelength 0.71073
_diffrn_reflns_av_R_equivalents 0.0752
_diffrn_reflns_av_sigmaI/netI 0.0659
_diffrn_reflns_limit_h_max 20
_diffrn_reflns_limit_h_min -8
_diffrn_reflns_limit_k_max 24
_diffrn_reflns_limit_k_min -24
_diffrn_reflns_limit_l_max 20
_diffrn_reflns_limit_l_min -20
_diffrn_reflns_number 15143
_diffrn_reflns_theta_full 29.97
_diffrn_reflns_theta_max 29.97
_diffrn_reflns_theta_min 1.82
_diffrn_standards_decay_% 7.9
_diffrn_standards_interval_time '10000 seconds'
_diffrn_standards_number 5
_exptl_absorpt_coefficient_mu 4.955
_exptl_absorpt_correction_T_max 0.550
_exptl_absorpt_correction_T_min 0.368
_exptl_absorpt_correction_type analytical
_exptl_absorpt_process_details 'ABSORB (DeTitta, 1985)'
_exptl_crystal_colour violet
_exptl_crystal_density_diffrn 1.661
_exptl_crystal_density_method 'not measured'
_exptl_crystal_description stick
_exptl_crystal_F_000 1800
_exptl_crystal_size_max 0.26
_exptl_crystal_size_mid 0.18
_exptl_crystal_size_min 0.16
_refine_diff_density_max 1.883
_refine_diff_density_min -2.061
_refine_diff_density_rms 0.147
_refine_ls_extinction_method none
_refine_ls_goodness_of_fit_ref 1.220
_refine_ls_hydrogen_treatment mixed
_refine_ls_matrix_type full
_refine_ls_number_parameters 424
_refine_ls_number_reflns 10630
_refine_ls_number_restraints 0
_refine_ls_restrained_S_all 1.220
_refine_ls_R_factor_all 0.0582
_refine_ls_R_factor_gt 0.0394
_refine_ls_shift/su_max 0.001
_refine_ls_shift/su_mean 0.000
_refine_ls_structure_factor_coef Fsqd
_refine_ls_weighting_details 'calc w=1/[\s^2^(Fo^2^)+(0.0000P)^2^+0.0000P] where P=(Fo^2^+2Fc^2^)/3'
_refine_ls_weighting_scheme calc
_refine_ls_wR_factor_gt 0.0886
_refine_ls_wR_factor_ref 0.0964
_reflns_number_gt 8528
_reflns_number_total 10630
_reflns_threshold_expression >2sigma(I)
_cod_data_source_file b006672i.txt
_cod_data_source_block 1A
_cod_depositor_comments
;
The following automatic conversions were performed:
'_atom_site_symetry_multiplicity' tag replaced with
'_atom_site_symmetry_multiplicity'.

Automatic conversion script
Id: cif_correct_tags 1440 2010-10-19 06:21:57Z saulius 
;
_cod_original_cell_volume 3662.3(16)
_cod_original_sg_symbol_H-M P2(1)/n
_cod_database_code 7010183

loop_
_symmetry_equiv_pos_as_xyz
'x, y, z'
'-x+1/2, y+1/2, -z+1/2'
'-x, -y, -z'
'x-1/2, -y-1/2, z-1/2'

loop_
_atom_site_label
_atom_site_type_symbol
_atom_site_fract_x
_atom_site_fract_y
_atom_site_fract_z
_atom_site_U_iso_or_equiv
_atom_site_adp_type
_atom_site_occupancy
_atom_site_symmetry_multiplicity
_atom_site_calc_flag
_atom_site_refinement_flags
_atom_site_disorder_assembly
_atom_site_disorder_group
Pb Pb 0.627697(10) 0.085929(8) 0.276471(10) 0.01966(5) Uani 1 1 d . . .
S1 S 0.73374(7) 0.17933(6) 0.17085(8) 0.0263(2) Uani 1 1 d . . .
S2 S 0.92945(8) 0.17014(8) 0.10395(8) 0.0328(3) Uani 1 1 d . . .
S3 S 0.50729(7) 0.17881(6) 0.18818(7) 0.0261(2) Uani 1 1 d . . .
S4 S 0.30930(8) 0.21634(8) 0.21930(10) 0.0382(3) Uani 1 1 d . . .
P1 P 0.87288(7) 0.07888(6) 0.26873(7) 0.0217(2) Uani 1 1 d . . .
P2 P 0.38286(7) 0.06813(6) 0.28947(7) 0.0215(2) Uani 1 1 d . . .
O1 O 0.7870(2) 0.05382(17) 0.31947(19) 0.0245(6) Uani 1 1 d . . .
O2 O 0.47410(19) 0.03266(16) 0.31609(19) 0.0225(6) Uani 1 1 d . . .
C1 C 0.8446(3) 0.1451(2) 0.1742(3) 0.0218(8) Uani 1 1 d . . .
C2 C 0.3999(3) 0.1602(3) 0.2324(3) 0.0250(8) Uani 1 1 d . . .
C11 C 0.6249(3) 0.1374(2) 0.4143(3) 0.0206(8) Uani 1 1 d . . .
C12 C 0.6688(3) 0.2059(2) 0.4283(3) 0.0294(9) Uani 1 1 d . . .
H12 H 0.6991 0.2310 0.3785 0.035 Uiso 1 1 calc R . .
C13 C 0.6681(3) 0.2377(3) 0.5165(3) 0.0328(10) Uani 1 1 d . . .
H13 H 0.6974 0.2852 0.5271 0.039 Uiso 1 1 calc R . .
C14 C 0.6247(3) 0.2002(3) 0.5889(3) 0.0316(10) Uani 1 1 d . . .
H14 H 0.6247 0.2218 0.6492 0.038 Uiso 1 1 calc R . .
C15 C 0.5814(3) 0.1315(3) 0.5734(3) 0.0330(10) Uani 1 1 d . . .
H15 H 0.5516 0.1060 0.6232 0.040 Uiso 1 1 calc R . .
C16 C 0.5814(3) 0.0994(3) 0.4858(3) 0.0310(10) Uani 1 1 d . . .
H16 H 0.5518 0.0521 0.4751 0.037 Uiso 1 1 calc R . .
C21 C 0.6302(3) -0.0123(2) 0.1867(3) 0.0247(8) Uani 1 1 d . . .
C22 C 0.6406(4) -0.0841(3) 0.2226(4) 0.0433(13) Uani 1 1 d . . .
H22 H 0.6489 -0.0908 0.2874 0.052 Uiso 1 1 calc R . .
C23 C 0.6389(4) -0.1465(3) 0.1643(5) 0.0526(15) Uani 1 1 d . . .
H23 H 0.6471 -0.1961 0.1888 0.063 Uiso 1 1 calc R . .
C24 C 0.6254(4) -0.1364(3) 0.0701(4) 0.0510(15) Uani 1 1 d . . .
H24 H 0.6252 -0.1791 0.0300 0.061 Uiso 1 1 calc R . .
C25 C 0.6124(5) -0.0657(3) 0.0348(4) 0.0521(15) Uani 1 1 d . . .
H25 H 0.6016 -0.0594 -0.0298 0.062 Uiso 1 1 calc R . .
C26 C 0.6148(4) -0.0025(3) 0.0929(3) 0.0400(12) Uani 1 1 d . . .
H26 H 0.6060 0.0469 0.0681 0.048 Uiso 1 1 calc R . .
C31 C 0.9319(3) -0.0011(2) 0.2203(3) 0.0276(9) Uani 1 1 d . . .
C32 C 0.9022(4) -0.0303(3) 0.1350(4) 0.0410(12) Uani 1 1 d . . .
H32 H 0.8589 -0.0032 0.0980 0.049 Uiso 1 1 calc R . .
C33 C 0.9374(5) -0.0998(3) 0.1056(5) 0.0540(16) Uani 1 1 d . . .
H33 H 0.9179 -0.1204 0.0479 0.065 Uiso 1 1 calc R . .
C34 C 0.9999(5) -0.1387(3) 0.1592(5) 0.0546(17) Uani 1 1 d . . .
H34 H 1.0228 -0.1864 0.1386 0.066 Uiso 1 1 calc R . .
C35 C 1.0297(4) -0.1099(3) 0.2416(4) 0.0502(15) Uani 1 1 d . . .
H35 H 1.0741 -0.1370 0.2773 0.060 Uiso 1 1 calc R . .
C36 C 0.9954(4) -0.0413(3) 0.2736(3) 0.0362(11) Uani 1 1 d . . .
H36 H 1.0152 -0.0219 0.3318 0.043 Uiso 1 1 calc R . .
C41 C 0.9481(3) 0.1292(2) 0.3453(3) 0.0217(8) Uani 1 1 d . . .
C42 C 1.0372(3) 0.1538(3) 0.3209(3) 0.0284(9) Uani 1 1 d . . .
H42 H 1.0608 0.1430 0.2609 0.034 Uiso 1 1 calc R . .
C43 C 1.0915(3) 0.1937(3) 0.3836(3) 0.0333(10) Uani 1 1 d . . .
H43 H 1.1521 0.2101 0.3672 0.040 Uiso 1 1 calc R . .
C44 C 1.0551(3) 0.2095(3) 0.4721(3) 0.0350(11) Uani 1 1 d . . .
H44 H 1.0916 0.2370 0.5154 0.042 Uiso 1 1 calc R . .
C45 C 0.9679(3) 0.1858(3) 0.4968(3) 0.0314(10) Uani 1 1 d . . .
H45 H 0.9448 0.1968 0.5570 0.038 Uiso 1 1 calc R . .
C46 C 0.9131(3) 0.1458(2) 0.4342(3) 0.0248(8) Uani 1 1 d . . .
H46 H 0.8526 0.1297 0.4513 0.030 Uiso 1 1 calc R . .
C51 C 0.3220(3) 0.0098(3) 0.2080(3) 0.0256(9) Uani 1 1 d . . .
C52 C 0.3666(3) -0.0550(3) 0.1759(3) 0.0319(10) Uani 1 1 d . . .
H52 H 0.4272 -0.0672 0.1972 0.038 Uiso 1 1 calc R . .
C53 C 0.3216(4) -0.1019(3) 0.1122(4) 0.0424(13) Uani 1 1 d . . .
H53 H 0.3515 -0.1466 0.0904 0.051 Uiso 1 1 calc R . .
C54 C 0.2351(4) -0.0840(3) 0.0810(4) 0.0474(14) Uani 1 1 d . . .
H54 H 0.2052 -0.1164 0.0376 0.057 Uiso 1 1 calc R . .
C55 C 0.1903(4) -0.0199(4) 0.1115(4) 0.0457(14) Uani 1 1 d . . .
H55 H 0.1298 -0.0083 0.0894 0.055 Uiso 1 1 calc R . .
C56 C 0.2338(3) 0.0280(3) 0.1748(3) 0.0345(11) Uani 1 1 d . . .
H56 H 0.2036 0.0728 0.1953 0.041 Uiso 1 1 calc R . .
C61 C 0.3115(3) 0.0837(2) 0.3889(3) 0.0232(8) Uani 1 1 d . . .
C62 C 0.3370(3) 0.1403(3) 0.4518(3) 0.0280(9) Uani 1 1 d . . .
H62 H 0.3863 0.1741 0.4373 0.034 Uiso 1 1 calc R . .
C63 C 0.2901(3) 0.1471(3) 0.5356(3) 0.0318(10) Uani 1 1 d . . .
H63 H 0.3073 0.1856 0.5784 0.038 Uiso 1 1 calc R . .
C64 C 0.2188(4) 0.0981(3) 0.5569(3) 0.0348(11) Uani 1 1 d . . .
H64 H 0.1873 0.1028 0.6145 0.042 Uiso 1 1 calc R . .
C65 C 0.1927(3) 0.0421(3) 0.4951(3) 0.0319(10) Uani 1 1 d . . .
H65 H 0.1430 0.0089 0.5101 0.038 Uiso 1 1 calc R . .
C66 C 0.2387(3) 0.0343(2) 0.4113(3) 0.0274(9) Uani 1 1 d . . .
H66 H 0.2210 -0.0045 0.3691 0.033 Uiso 1 1 calc R . .

loop_
_atom_site_aniso_label
_atom_site_aniso_U_11
_atom_site_aniso_U_22
_atom_site_aniso_U_33
_atom_site_aniso_U_23
_atom_site_aniso_U_13
_atom_site_aniso_U_12
Pb 0.02162(7) 0.01875(7) 0.01860(7) -0.00007(6) 0.00149(5) -0.00235(6)
S1 0.0243(5) 0.0264(5) 0.0283(5) 0.0088(4) 0.0024(4) -0.0025(4)
S2 0.0272(5) 0.0437(7) 0.0273(5) 0.0055(5) 0.0059(4) -0.0047(5)
S3 0.0257(5) 0.0265(5) 0.0261(5) 0.0085(4) 0.0040(4) -0.0001(4)
S4 0.0258(5) 0.0391(7) 0.0497(7) 0.0170(6) 0.0021(5) 0.0057(5)
P1 0.0233(5) 0.0211(5) 0.0207(5) -0.0017(4) -0.0001(4) 0.0002(4)
P2 0.0239(5) 0.0225(5) 0.0180(5) -0.0004(4) 0.0007(4) -0.0040(4)
O1 0.0250(14) 0.0277(15) 0.0209(14) 0.0022(12) 0.0035(11) -0.0018(12)
O2 0.0222(13) 0.0242(14) 0.0210(14) 0.0018(11) 0.0015(11) -0.0026(11)
C1 0.0236(19) 0.0215(19) 0.0204(18) -0.0026(15) 0.0022(15) -0.0027(15)
C2 0.0254(19) 0.027(2) 0.0225(19) 0.0031(16) -0.0043(15) -0.0031(17)
C11 0.0212(18) 0.0224(19) 0.0182(17) 0.0003(15) -0.0011(14) 0.0012(15)
C12 0.037(2) 0.023(2) 0.029(2) 0.0002(17) 0.0021(18) -0.0078(18)
C13 0.038(2) 0.025(2) 0.036(2) -0.0056(19) 0.0018(19) -0.0067(19)
C14 0.031(2) 0.040(3) 0.024(2) -0.0063(19) -0.0019(17) 0.005(2)
C15 0.038(2) 0.041(3) 0.019(2) 0.0024(18) -0.0010(17) -0.006(2)
C16 0.040(3) 0.030(2) 0.023(2) 0.0023(17) -0.0023(18) -0.0092(19)
C21 0.0210(19) 0.025(2) 0.028(2) -0.0064(17) 0.0054(15) -0.0027(16)
C22 0.058(3) 0.033(3) 0.039(3) -0.003(2) -0.010(2) 0.008(2)
C23 0.068(4) 0.027(3) 0.063(4) -0.008(3) -0.005(3) 0.007(3)
C24 0.053(3) 0.042(3) 0.058(4) -0.028(3) 0.010(3) -0.009(3)
C25 0.078(4) 0.047(3) 0.031(3) -0.015(2) 0.012(3) -0.015(3)
C26 0.061(3) 0.032(3) 0.027(2) -0.0048(19) 0.010(2) -0.009(2)
C31 0.026(2) 0.022(2) 0.035(2) -0.0038(17) 0.0080(17) -0.0009(17)
C32 0.041(3) 0.040(3) 0.042(3) -0.015(2) -0.003(2) 0.001(2)
C33 0.066(4) 0.039(3) 0.056(4) -0.026(3) 0.014(3) -0.007(3)
C34 0.074(4) 0.021(2) 0.069(4) -0.008(3) 0.035(3) 0.000(3)
C35 0.063(4) 0.029(3) 0.058(4) 0.010(3) 0.027(3) 0.018(3)
C36 0.046(3) 0.026(2) 0.036(3) 0.0042(19) 0.015(2) 0.007(2)
C41 0.0193(18) 0.023(2) 0.0228(19) -0.0035(15) -0.0042(15) 0.0053(15)
C42 0.025(2) 0.030(2) 0.031(2) -0.0048(18) 0.0025(17) 0.0044(17)
C43 0.026(2) 0.033(2) 0.041(3) -0.003(2) -0.0038(19) -0.0018(19)
C44 0.036(2) 0.031(2) 0.038(3) -0.008(2) -0.012(2) -0.001(2)
C45 0.042(3) 0.024(2) 0.028(2) -0.0072(17) -0.0019(19) 0.0051(19)
C46 0.026(2) 0.023(2) 0.025(2) -0.0020(16) 0.0018(16) 0.0057(16)
C51 0.024(2) 0.035(2) 0.0181(18) 0.0001(17) 0.0010(15) -0.0074(17)
C52 0.042(3) 0.031(2) 0.022(2) -0.0045(18) 0.0041(18) -0.009(2)
C53 0.058(3) 0.035(3) 0.035(3) -0.011(2) 0.004(2) -0.013(2)
C54 0.055(3) 0.054(3) 0.033(3) -0.012(2) 0.001(2) -0.027(3)
C55 0.034(3) 0.073(4) 0.031(3) -0.010(3) -0.002(2) -0.018(3)
C56 0.025(2) 0.049(3) 0.029(2) -0.008(2) 0.0016(17) -0.010(2)
C61 0.0267(19) 0.0216(19) 0.0215(18) -0.0006(16) 0.0012(15) -0.0005(16)
C62 0.029(2) 0.029(2) 0.026(2) -0.0027(17) 0.0002(17) 0.0003(18)
C63 0.043(3) 0.030(2) 0.023(2) -0.0056(17) 0.0040(18) 0.006(2)
C64 0.043(3) 0.038(3) 0.023(2) 0.0036(19) 0.0104(19) 0.010(2)
C65 0.036(2) 0.033(2) 0.026(2) 0.0088(18) 0.0102(18) -0.003(2)
C66 0.033(2) 0.024(2) 0.026(2) 0.0013(16) 0.0027(17) -0.0034(17)

loop_
_atom_type_symbol
_atom_type_description
_atom_type_scat_dispersion_real
_atom_type_scat_dispersion_imag
_atom_type_scat_source
C C 0.0033 0.0016 'International Tables Vol C Tables 4.2.6.8 and 6.1.1.4'
H H 0.0000 0.0000 'International Tables Vol C Tables 4.2.6.8 and 6.1.1.4'
Pb Pb -3.3944 10.1111 'International Tables Vol C Tables 4.2.6.8 and 6.1.1.4'
S S 0.1246 0.1234 'International Tables Vol C Tables 4.2.6.8 and 6.1.1.4'
P P 0.1023 0.0942 'International Tables Vol C Tables 4.2.6.8 and 6.1.1.4'
O O 0.0106 0.0060 'International Tables Vol C Tables 4.2.6.8 and 6.1.1.4'

loop_
_geom_angle_atom_site_label_1
_geom_angle_atom_site_label_2
_geom_angle_atom_site_label_3
_geom_angle
_geom_angle_site_symmetry_1
_geom_angle_site_symmetry_3
_geom_angle_publ_flag
C21 Pb C11 151.31(16) . . ?
C21 Pb O1 87.17(13) . . ?
C11 Pb O1 83.29(12) . . ?
C21 Pb O2 81.31(13) . . ?
C11 Pb O2 86.01(12) . . ?
O1 Pb O2 133.96(10) . . ?
C21 Pb S3 102.36(12) . . ?
C11 Pb S3 99.48(11) . . ?
O1 Pb S3 149.56(7) . . ?
O2 Pb S3 76.41(7) . . ?
C21 Pb S1 98.08(12) . . ?
C11 Pb S1 105.62(11) . . ?
O1 Pb S1 75.78(7) . . ?
O2 Pb S1 149.84(7) . . ?
S3 Pb S1 74.29(3) . . ?
C1 S1 Pb 107.22(14) . . ?
C2 S3 Pb 106.81(15) . . ?
O1 P1 C41 110.16(18) . . ?
O1 P1 C31 110.47(19) . . ?
C41 P1 C31 110.2(2) . . ?
O1 P1 C1 111.38(18) . . ?
C41 P1 C1 106.07(19) . . ?
C31 P1 C1 108.5(2) . . ?
O2 P2 C61 111.22(18) . . ?
O2 P2 C51 110.85(19) . . ?
C61 P2 C51 109.45(19) . . ?
O2 P2 C2 111.41(18) . . ?
C61 P2 C2 107.5(2) . . ?
C51 P2 C2 106.18(19) . . ?
P1 O1 Pb 125.53(16) . . ?
P2 O2 Pb 124.39(16) . . ?
S2 C1 S1 125.6(3) . . ?
S2 C1 P1 117.4(2) . . ?
S1 C1 P1 116.9(2) . . ?
S4 C2 S3 124.0(3) . . ?
S4 C2 P2 118.5(2) . . ?
S3 C2 P2 117.3(2) . . ?
C12 C11 C16 121.6(4) . . ?
C12 C11 Pb 119.2(3) . . ?
C16 C11 Pb 119.2(3) . . ?
C11 C12 C13 118.9(4) . . ?
C14 C13 C12 120.0(4) . . ?
C15 C14 C13 120.1(4) . . ?
C14 C15 C16 120.4(4) . . ?
C11 C16 C15 119.0(4) . . ?
C22 C21 C26 120.1(4) . . ?
C22 C21 Pb 120.9(3) . . ?
C26 C21 Pb 118.9(3) . . ?
C21 C22 C23 120.0(5) . . ?
C24 C23 C22 119.7(5) . . ?
C25 C24 C23 120.4(5) . . ?
C24 C25 C26 120.3(5) . . ?
C21 C26 C25 119.4(5) . . ?
C36 C31 C32 120.0(4) . . ?
C36 C31 P1 120.0(4) . . ?
C32 C31 P1 119.2(4) . . ?
C33 C32 C31 118.7(5) . . ?
C34 C33 C32 120.6(6) . . ?
C35 C34 C33 120.7(5) . . ?
C34 C35 C36 120.3(6) . . ?
C35 C36 C31 119.7(5) . . ?
C42 C41 C46 119.5(4) . . ?
C42 C41 P1 123.8(3) . . ?
C46 C41 P1 116.7(3) . . ?
C43 C42 C41 120.7(4) . . ?
C42 C43 C44 118.8(4) . . ?
C45 C44 C43 121.2(4) . . ?
C44 C45 C46 120.3(4) . . ?
C45 C46 C41 119.5(4) . . ?
C52 C51 C56 119.7(4) . . ?
C52 C51 P2 117.7(3) . . ?
C56 C51 P2 122.6(4) . . ?
C51 C52 C53 119.5(5) . . ?
C54 C53 C52 120.2(5) . . ?
C53 C54 C55 121.1(5) . . ?
C54 C55 C56 119.8(5) . . ?
C55 C56 C51 119.7(5) . . ?
C62 C61 C66 119.4(4) . . ?
C62 C61 P2 118.6(3) . . ?
C66 C61 P2 121.4(3) . . ?
C63 C62 C61 119.8(4) . . ?
C64 C63 C62 120.2(4) . . ?
C63 C64 C65 120.5(4) . . ?
C64 C65 C66 120.2(4) . . ?
C65 C66 C61 119.9(4) . . ?

loop_
_geom_bond_atom_site_label_1
_geom_bond_atom_site_label_2
_geom_bond_distance
_geom_bond_site_symmetry_2
_geom_bond_publ_flag
Pb C21 2.163(4) . ?
Pb C11 2.185(4) . ?
Pb O1 2.443(3) . ?
Pb O2 2.471(3) . ?
Pb S3 2.7035(12) . ?
Pb S1 2.7143(12) . ?
S1 C1 1.707(4) . ?
S2 C1 1.648(4) . ?
S3 C2 1.705(4) . ?
S4 C2 1.649(5) . ?
P1 O1 1.504(3) . ?
P1 C41 1.783(4) . ?
P1 C31 1.789(4) . ?
P1 C1 1.841(4) . ?
P2 O2 1.505(3) . ?
P2 C61 1.786(4) . ?
P2 C51 1.791(4) . ?
P2 C2 1.836(4) . ?
C11 C12 1.379(6) . ?
C11 C16 1.380(6) . ?
C12 C13 1.390(6) . ?
C13 C14 1.385(7) . ?
C14 C15 1.381(7) . ?
C15 C16 1.383(6) . ?
C21 C22 1.376(7) . ?
C21 C26 1.382(6) . ?
C22 C23 1.386(7) . ?
C23 C24 1.382(9) . ?
C24 C25 1.360(9) . ?
C25 C26 1.395(7) . ?
C31 C36 1.389(7) . ?
C31 C32 1.400(7) . ?
C32 C33 1.392(7) . ?
C33 C34 1.371(9) . ?
C34 C35 1.361(9) . ?
C35 C36 1.386(7) . ?
C41 C42 1.401(6) . ?
C41 C46 1.408(6) . ?
C42 C43 1.386(6) . ?
C43 C44 1.407(7) . ?
C44 C45 1.371(7) . ?
C45 C46 1.392(6) . ?
C51 C52 1.390(7) . ?
C51 C56 1.394(6) . ?
C52 C53 1.396(6) . ?
C53 C54 1.362(8) . ?
C54 C55 1.373(8) . ?
C55 C56 1.393(7) . ?
C61 C62 1.398(6) . ?
C61 C66 1.400(6) . ?
C62 C63 1.390(6) . ?
C63 C64 1.377(7) . ?
C64 C65 1.382(7) . ?
C65 C66 1.386(6) . ?

loop_
_geom_torsion_atom_site_label_1
_geom_torsion_atom_site_label_2
_geom_torsion_atom_site_label_3
_geom_torsion_atom_site_label_4
_geom_torsion
_geom_torsion_site_symmetry_1
_geom_torsion_site_symmetry_2
_geom_torsion_site_symmetry_3
_geom_torsion_site_symmetry_4
_geom_torsion_publ_flag
C21 Pb S1 C1 -70.01(18) . . . . ?
C11 Pb S1 C1 93.67(18) . . . . ?
O1 Pb S1 C1 14.97(16) . . . . ?
O2 Pb S1 C1 -156.61(19) . . . . ?
S3 Pb S1 C1 -170.65(15) . . . . ?
C21 Pb S3 C2 91.38(19) . . . . ?
C11 Pb S3 C2 -69.89(19) . . . . ?
O1 Pb S3 C2 -162.8(2) . . . . ?
O2 Pb S3 C2 13.62(17) . . . . ?
S1 Pb S3 C2 -173.58(16) . . . . ?
C41 P1 O1 Pb 122.6(2) . . . . ?
C31 P1 O1 Pb -115.4(2) . . . . ?
C1 P1 O1 Pb 5.2(3) . . . . ?
C21 Pb O1 P1 87.1(2) . . . . ?
C11 Pb O1 P1 -120.0(2) . . . . ?
O2 Pb O1 P1 162.17(17) . . . . ?
S3 Pb O1 P1 -22.7(3) . . . . ?
S1 Pb O1 P1 -11.97(18) . . . . ?
C61 P2 O2 Pb -124.8(2) . . . . ?
C51 P2 O2 Pb 113.2(2) . . . . ?
C2 P2 O2 Pb -4.8(3) . . . . ?
C21 Pb O2 P2 -110.1(2) . . . . ?
C11 Pb O2 P2 95.7(2) . . . . ?
O1 Pb O2 P2 172.44(15) . . . . ?
S3 Pb O2 P2 -5.03(17) . . . . ?
S1 Pb O2 P2 -18.9(3) . . . . ?
Pb S1 C1 S2 165.7(2) . . . . ?
Pb S1 C1 P1 -18.1(3) . . . . ?
O1 P1 C1 S2 -172.9(2) . . . . ?
C41 P1 C1 S2 67.2(3) . . . . ?
C31 P1 C1 S2 -51.2(3) . . . . ?
O1 P1 C1 S1 10.5(3) . . . . ?
C41 P1 C1 S1 -109.4(2) . . . . ?
C31 P1 C1 S1 132.3(2) . . . . ?
Pb S3 C2 S4 164.2(2) . . . . ?
Pb S3 C2 P2 -21.0(3) . . . . ?
O2 P2 C2 S4 -166.4(2) . . . . ?
C61 P2 C2 S4 -44.3(3) . . . . ?
C51 P2 C2 S4 72.8(3) . . . . ?
O2 P2 C2 S3 18.5(3) . . . . ?
C61 P2 C2 S3 140.6(2) . . . . ?
C51 P2 C2 S3 -102.3(3) . . . . ?
C21 Pb C11 C12 147.5(3) . . . . ?
O1 Pb C11 C12 76.1(3) . . . . ?
O2 Pb C11 C12 -148.8(3) . . . . ?
S3 Pb C11 C12 -73.3(3) . . . . ?
S1 Pb C11 C12 2.9(3) . . . . ?
C21 Pb C11 C16 -30.7(5) . . . . ?
O1 Pb C11 C16 -102.1(3) . . . . ?
O2 Pb C11 C16 33.0(3) . . . . ?
S3 Pb C11 C16 108.5(3) . . . . ?
S1 Pb C11 C16 -175.3(3) . . . . ?
C16 C11 C12 C13 -0.8(7) . . . . ?
Pb C11 C12 C13 -179.0(3) . . . . ?
C11 C12 C13 C14 0.8(7) . . . . ?
C12 C13 C14 C15 -0.5(7) . . . . ?
C13 C14 C15 C16 0.2(7) . . . . ?
C12 C11 C16 C15 0.5(7) . . . . ?
Pb C11 C16 C15 178.7(3) . . . . ?
C14 C15 C16 C11 -0.2(7) . . . . ?
C11 Pb C21 C22 -7.2(6) . . . . ?
O1 Pb C21 C22 63.3(4) . . . . ?
O2 Pb C21 C22 -72.0(4) . . . . ?
S3 Pb C21 C22 -145.9(4) . . . . ?
S1 Pb C21 C22 138.5(4) . . . . ?
C11 Pb C21 C26 168.5(3) . . . . ?
O1 Pb C21 C26 -121.1(4) . . . . ?
O2 Pb C21 C26 103.7(4) . . . . ?
S3 Pb C21 C26 29.7(4) . . . . ?
S1 Pb C21 C26 -45.9(4) . . . . ?
C26 C21 C22 C23 2.3(8) . . . . ?
Pb C21 C22 C23 177.9(4) . . . . ?
C21 C22 C23 C24 -1.0(9) . . . . ?
C22 C23 C24 C25 -1.0(10) . . . . ?
C23 C24 C25 C26 1.6(10) . . . . ?
C22 C21 C26 C25 -1.6(8) . . . . ?
Pb C21 C26 C25 -177.3(4) . . . . ?
C24 C25 C26 C21 -0.3(9) . . . . ?
O1 P1 C31 C36 -86.3(4) . . . . ?
C41 P1 C31 C36 35.7(4) . . . . ?
C1 P1 C31 C36 151.4(4) . . . . ?
O1 P1 C31 C32 82.8(4) . . . . ?
C41 P1 C31 C32 -155.2(4) . . . . ?
C1 P1 C31 C32 -39.5(4) . . . . ?
C36 C31 C32 C33 0.1(8) . . . . ?
P1 C31 C32 C33 -169.0(4) . . . . ?
C31 C32 C33 C34 0.0(9) . . . . ?
C32 C33 C34 C35 -0.8(10) . . . . ?
C33 C34 C35 C36 1.5(9) . . . . ?
C34 C35 C36 C31 -1.4(8) . . . . ?
C32 C31 C36 C35 0.6(7) . . . . ?
P1 C31 C36 C35 169.6(4) . . . . ?
O1 P1 C41 C42 173.9(3) . . . . ?
C31 P1 C41 C42 51.8(4) . . . . ?
C1 P1 C41 C42 -65.4(4) . . . . ?
O1 P1 C41 C46 -7.4(4) . . . . ?
C31 P1 C41 C46 -129.5(3) . . . . ?
C1 P1 C41 C46 113.3(3) . . . . ?
C46 C41 C42 C43 0.4(6) . . . . ?
P1 C41 C42 C43 179.0(4) . . . . ?
C41 C42 C43 C44 -0.4(7) . . . . ?
C42 C43 C44 C45 0.3(7) . . . . ?
C43 C44 C45 C46 -0.4(7) . . . . ?
C44 C45 C46 C41 0.4(7) . . . . ?
C42 C41 C46 C45 -0.4(6) . . . . ?
P1 C41 C46 C45 -179.1(3) . . . . ?
O2 P2 C51 C52 -4.2(4) . . . . ?
C61 P2 C51 C52 -127.2(3) . . . . ?
C2 P2 C51 C52 117.0(4) . . . . ?
O2 P2 C51 C56 177.3(4) . . . . ?
C61 P2 C51 C56 54.3(4) . . . . ?
C2 P2 C51 C56 -61.5(4) . . . . ?
C56 C51 C52 C53 -1.3(7) . . . . ?
P2 C51 C52 C53 -179.9(4) . . . . ?
C51 C52 C53 C54 0.6(8) . . . . ?
C52 C53 C54 C55 -0.1(8) . . . . ?
C53 C54 C55 C56 0.3(9) . . . . ?
C54 C55 C56 C51 -1.1(8) . . . . ?
C52 C51 C56 C55 1.6(7) . . . . ?
P2 C51 C56 C55 -180.0(4) . . . . ?
O2 P2 C61 C62 70.6(4) . . . . ?
C51 P2 C61 C62 -166.6(3) . . . . ?
C2 P2 C61 C62 -51.6(4) . . . . ?
O2 P2 C61 C66 -100.7(4) . . . . ?
C51 P2 C61 C66 22.2(4) . . . . ?
C2 P2 C61 C66 137.1(4) . . . . ?
C66 C61 C62 C63 -0.1(6) . . . . ?
P2 C61 C62 C63 -171.5(3) . . . . ?
C61 C62 C63 C64 0.2(7) . . . . ?
C62 C63 C64 C65 -0.4(7) . . . . ?
C63 C64 C65 C66 0.6(7) . . . . ?
C64 C65 C66 C61 -0.5(7) . . . . ?
C62 C61 C66 C65 0.3(6) . . . . ?
P2 C61 C66 C65 171.5(3) . . . . ?
